data_7014215
loop_
_publ_author_name
'Pascu, Mirela'
'Tuna, Floriana'
'Kolodziejczyk, Edyta'
'Pascu, Gabriel I.'
'Clarkson, Guy'
'Hannon, Michael J.'

_publ_section_title
;
 Binding sites on the outside of metallo-supramolecular architectures;
 engineering coordination polymers from discrete architectures.
;
_journal_issue 10
_journal_name_full 'Dalton transactions (Cambridge, England : 2003)'
_journal_page_first 1546
_journal_page_last 1555
_journal_paper_doi 10.1039/b403749a
_journal_year 2004
_chemical_formula_sum 'C23 H26 Ag B F4 N4 O'
_chemical_formula_weight 569.16
_chemical_name_systematic
;
?
;
_space_group_IT_number 14
_symmetry_cell_setting monoclinic
_symmetry_space_group_name_Hall '-P 2ybc'
_symmetry_space_group_name_H-M 'P 1 21/c 1'
_atom_sites_solution_hydrogens geom
_atom_sites_solution_primary direct
_atom_sites_solution_secondary difmap
_audit_creation_method SHELXL-97
_cell_angle_alpha 90.00
_cell_angle_beta 106.578(2)
_cell_angle_gamma 90.00
_cell_formula_units_Z 4
_cell_length_a 18.4389(13)
_cell_length_b 9.8630(6)
_cell_length_c 13.5869(9)
_cell_measurement_reflns_used 1861
_cell_measurement_temperature 180(2)
_cell_measurement_theta_max 15
_cell_measurement_theta_min 3
_cell_volume 2368.2(3)
_computing_cell_refinement 'SAINT (Siemens, 1995)'
_computing_data_collection 'SMART (Siemens, 1994)'
_computing_data_reduction 'SAINT (Siemens, 1995)'
_computing_molecular_graphics 'SHELXTL (Sheldrick, 1997)'
_computing_publication_material 'SHELXTL (Sheldrick, 1997)'
_computing_structure_refinement 'SHELXL-97 (Sheldrick, 1997)'
_computing_structure_solution 'SHELXS-97 (Sheldrick, 1990)'
_diffrn_ambient_temperature 180(2)
_diffrn_detector_area_resol_mean 8.192
_diffrn_measured_fraction_theta_full 0.997
_diffrn_measured_fraction_theta_max 0.997
_diffrn_measurement_device_type 'Siemens SMART diffractometer'
_diffrn_measurement_method '\w scans'
_diffrn_radiation_monochromator graphite
_diffrn_radiation_source 'normal-focus sealed tube'
_diffrn_radiation_type MoK\a
_diffrn_radiation_wavelength 0.71073
_diffrn_reflns_av_R_equivalents 0.1737
_diffrn_reflns_av_sigmaI/netI 0.2300
_diffrn_reflns_limit_h_max 21
_diffrn_reflns_limit_h_min -21
_diffrn_reflns_limit_k_max 11
_diffrn_reflns_limit_k_min -9
_diffrn_reflns_limit_l_max 16
_diffrn_reflns_limit_l_min -15
_diffrn_reflns_number 11833
_diffrn_reflns_theta_full 25.00
_diffrn_reflns_theta_max 25.00
_diffrn_reflns_theta_min 2.36
_diffrn_standards_decay_% nil
_exptl_absorpt_coefficient_mu 0.906
_exptl_absorpt_correction_T_max 0.96
_exptl_absorpt_correction_T_min 0.78
_exptl_absorpt_correction_type multi-scan
_exptl_absorpt_process_details 'SADABS (Sheldrick, 1996)'
_exptl_crystal_colour yellow
_exptl_crystal_density_diffrn 1.596
_exptl_crystal_density_method 'not measured'
_exptl_crystal_description block
_exptl_crystal_F_000 1152
_exptl_crystal_size_max 0.24
_exptl_crystal_size_mid 0.06
_exptl_crystal_size_min 0.01
_refine_diff_density_max 0.653
_refine_diff_density_min -0.599
_refine_diff_density_rms 0.120
_refine_ls_extinction_coef 0.0030(5)
_refine_ls_extinction_expression Fc^*^=kFc[1+0.001xFc^2^\l^3^/sin(2\q)]^-1/4^
_refine_ls_extinction_method SHELXL
_refine_ls_goodness_of_fit_ref 0.986
_refine_ls_hydrogen_treatment mixed
_refine_ls_matrix_type full
_refine_ls_number_parameters 325
_refine_ls_number_reflns 4151
_refine_ls_number_restraints 16
_refine_ls_restrained_S_all 0.985
_refine_ls_R_factor_all 0.2064
_refine_ls_R_factor_gt 0.0700
_refine_ls_shift/su_max 0.000
_refine_ls_shift/su_mean 0.000
_refine_ls_structure_factor_coef Fsqd
_refine_ls_weighting_details 'calc w=1/[\s^2^(Fo^2^)+(0.0435P)^2^+0.0000P] where P=(Fo^2^+2Fc^2^)/3'
_refine_ls_weighting_scheme calc
_refine_ls_wR_factor_gt 0.1019
_refine_ls_wR_factor_ref 0.1430
_reflns_number_gt 1763
_reflns_number_total 4151
_reflns_threshold_expression >2sigma(I)
_cod_data_source_file b403749a.txt
_cod_data_source_block ft28
_cod_depositor_comments
;
The following automatic conversions were performed:
'_symmetry_cell_setting' value 'Monoclinic' changed to 'monoclinic'
according to '/home/saulius/struct/CIF-dictionaries/cif_core.dic'
dictionary named 'cif_core.dic' version 2.4.1 from 2010-06-29.

Automatic conversion script
Id: cif_fix_enum 1527 2010-12-29 10:47:43Z saulius 
;
_cod_original_sg_symbol_H-M P2(1)/c
_cod_database_code 7014215

loop_
_symmetry_equiv_pos_as_xyz
'x, y, z'
'-x, y+1/2, -z+1/2'
'-x, -y, -z'
'x, -y-1/2, z-1/2'

loop_
_atom_site_label
_atom_site_type_symbol
_atom_site_fract_x
_atom_site_fract_y
_atom_site_fract_z
_atom_site_U_iso_or_equiv
_atom_site_adp_type
_atom_site_occupancy
_atom_site_symmetry_multiplicity
_atom_site_calc_flag
_atom_site_refinement_flags
_atom_site_disorder_assembly
_atom_site_disorder_group
Ag1 Ag 0.81027(4) 0.08278(7) -0.32345(6) 0.0415(3) Uani 1 1 d . . .
N01 N 0.8197(4) 0.3014(7) 0.0281(6) 0.036(2) Uani 1 1 d . . .
C02 C 0.8693(6) 0.3348(10) -0.0224(8) 0.050(3) Uani 1 1 d . . .
H02A H 0.9032 0.4081 0.0017 0.060 Uiso 1 1 calc R . .
C03 C 0.8724(6) 0.2637(10) -0.1103(8) 0.050(3) Uani 1 1 d . . .
H03A H 0.9076 0.2912 -0.1457 0.060 Uiso 1 1 calc R . .
N04 N 0.8282(5) 0.1606(8) -0.1447(6) 0.038(2) Uani 1 1 d . . .
C05 C 0.7783(5) 0.1285(9) -0.0933(8) 0.037(3) Uani 1 1 d . . .
H05A H 0.7440 0.0561 -0.1186 0.044 Uiso 1 1 calc R . .
C06 C 0.7741(5) 0.1942(9) -0.0064(8) 0.033(3) Uani 1 1 d . . .
C07 C 0.7199(5) 0.1570(9) 0.0525(7) 0.031(2) Uani 1 1 d . . .
C08 C 0.6754(5) 0.0289(9) 0.0217(8) 0.044(3) Uani 1 1 d . . .
H08A H 0.6398 0.0183 0.0626 0.067 Uiso 1 1 calc R . .
H08B H 0.7101 -0.0487 0.0337 0.067 Uiso 1 1 calc R . .
H08C H 0.6474 0.0333 -0.0513 0.067 Uiso 1 1 calc R . .
N09 N 0.7154(4) 0.2374(7) 0.1248(6) 0.038(2) Uani 1 1 d . . .
C10 C 0.6689(5) 0.2129(9) 0.1884(7) 0.030(2) Uani 1 1 d . . .
C11 C 0.6207(5) 0.3189(9) 0.1972(7) 0.031(2) Uani 1 1 d . . .
H11A H 0.6168 0.3980 0.1562 0.037 Uiso 1 1 calc R . .
C12 C 0.5788(5) 0.3070(9) 0.2663(7) 0.033(2) Uani 1 1 d . . .
H12A H 0.5444 0.3775 0.2695 0.039 Uiso 1 1 calc R . .
C13 C 0.5848(5) 0.1959(10) 0.3315(7) 0.035(2) Uani 1 1 d . . .
C14 C 0.6338(5) 0.0940(10) 0.3223(7) 0.044(3) Uani 1 1 d . . .
H14A H 0.6395 0.0170 0.3658 0.052 Uiso 1 1 calc R . .
C15 C 0.6749(5) 0.1008(9) 0.2518(7) 0.035(2) Uani 1 1 d . . .
H15A H 0.7075 0.0282 0.2467 0.042 Uiso 1 1 calc R . .
C16 C 0.5453(5) 0.1887(10) 0.4144(7) 0.049(3) Uani 1 1 d . . .
H16A H 0.5598 0.2702 0.4582 0.059 Uiso 1 1 calc R . .
H16B H 0.5653 0.1090 0.4579 0.059 Uiso 1 1 calc R . .
C17 C 0.4594(5) 0.1793(8) 0.3810(8) 0.030(2) Uani 1 1 d . . .
C18 C 0.4144(6) 0.1843(8) 0.2803(8) 0.038(3) Uani 1 1 d . . .
H18A H 0.4375 0.1937 0.2265 0.046 Uiso 1 1 calc R . .
C19 C 0.3363(6) 0.1759(8) 0.2566(7) 0.033(3) Uani 1 1 d . . .
H19A H 0.3070 0.1797 0.1867 0.040 Uiso 1 1 calc R . .
C20 C 0.2997(5) 0.1620(8) 0.3326(7) 0.026(2) Uani 1 1 d . . .
C21 C 0.3453(5) 0.1599(8) 0.4331(7) 0.033(2) Uani 1 1 d . . .
H21A H 0.3224 0.1511 0.4872 0.039 Uiso 1 1 calc R . .
C22 C 0.4225(6) 0.1702(8) 0.4570(7) 0.037(3) Uani 1 1 d . . .
H22A H 0.4516 0.1712 0.5271 0.044 Uiso 1 1 calc R . .
N23 N 0.2208(4) 0.1416(6) 0.3101(5) 0.033(2) Uani 1 1 d . . .
H23A H 0.1977 0.1715 0.2445 0.039 Uiso 1 1 calc R . .
H23B H 0.2026 0.1925 0.3546 0.039 Uiso 1 1 calc R . .
B10 B 0.1512(9) 0.2859(15) 0.0394(12) 0.062(4) Uani 1 1 d DU . .
F11 F 0.1970(4) 0.2074(7) -0.0079(6) 0.084(3) Uani 0.893(13) 1 d P A 1
F12 F 0.1254(5) 0.1963(9) 0.0969(6) 0.092(4) Uani 0.893(13) 1 d P A 1
F13 F 0.2004(5) 0.3792(8) 0.1003(7) 0.093(3) Uani 0.893(13) 1 d P A 1
F14 F 0.0967(5) 0.3449(10) -0.0351(6) 0.096(4) Uani 0.893(13) 1 d P A 1
F11A F 0.195(4) 0.355(6) 0.000(5) 0.13(3) Uiso 0.107(13) 1 d PDU A 2
F12A F 0.175(4) 0.163(5) 0.064(4) 0.08(3) Uiso 0.107(13) 1 d PD A 2
F13A F 0.144(4) 0.348(5) 0.124(4) 0.07(2) Uiso 0.107(13) 1 d PD A 2
F14A F 0.082(3) 0.281(7) -0.025(5) 0.24(10) Uiso 0.107(13) 1 d PD A 2
O001 O 0.9599(4) 0.0875(8) -0.2533(6) 0.073(2) Uani 1 1 d . . .
C02A C 0.9904(15) 0.041(3) -0.141(2) 0.081(8) Uiso 0.50 1 d P B 1
H02C H 0.9559 -0.0221 -0.1202 0.098 Uiso 0.50 1 calc PR B 1
H02D H 1.0037 0.1182 -0.0923 0.098 Uiso 0.50 1 calc PR B 1
C02B C 0.9786(14) -0.028(2) -0.199(2) 0.071(7) Uiso 0.50 1 d P B 2
H02E H 0.9600 -0.1077 -0.2443 0.085 Uiso 0.50 1 calc PR B 2
H02F H 0.9556 -0.0306 -0.1420 0.085 Uiso 0.50 1 calc PR B 2
C003 C 1.0636(7) -0.0327(13) -0.1587(13) 0.109(5) Uani 1 1 d . . .
H03C H 1.1031 -0.0456 -0.0926 0.130 Uiso 0.50 1 calc PR B 1
H03D H 1.0498 -0.1223 -0.1917 0.130 Uiso 0.50 1 calc PR B 1
H03E H 1.0831 -0.1257 -0.1617 0.130 Uiso 0.50 1 d PR B 2
H03F H 1.0802 -0.0006 -0.0867 0.130 Uiso 0.50 1 d PR B 2
C004 C 1.0897(7) 0.0577(14) -0.2253(11) 0.095(5) Uani 1 1 d . B .
H04C H 1.1294 0.0159 -0.2514 0.114 Uiso 0.50 1 calc PR C 1
H04D H 1.1079 0.1453 -0.1917 0.114 Uiso 0.50 1 calc PR C 1
H04E H 1.1356 0.1071 -0.1860 0.114 Uiso 0.50 1 d PR C 2
H04F H 1.1015 0.0066 -0.2815 0.114 Uiso 0.50 1 d PR C 2
C05A C 1.0146(10) 0.072(2) -0.3083(14) 0.036(5) Uiso 0.50 1 d P B 1
H05C H 1.0151 0.1515 -0.3521 0.043 Uiso 0.50 1 calc PR B 1
H05D H 1.0039 -0.0105 -0.3521 0.043 Uiso 0.50 1 calc PR B 1
C05B C 1.026(2) 0.149(3) -0.266(3) 0.130(13) Uiso 0.50 1 d P B 2
H05E H 1.0357 0.2366 -0.2289 0.156 Uiso 0.50 1 calc PR B 2
H05F H 1.0201 0.1665 -0.3397 0.156 Uiso 0.50 1 calc PR B 2

loop_
_atom_site_aniso_label
_atom_site_aniso_U_11
_atom_site_aniso_U_22
_atom_site_aniso_U_33
_atom_site_aniso_U_23
_atom_site_aniso_U_13
_atom_site_aniso_U_12
Ag1 0.0446(5) 0.0381(5) 0.0450(5) 0.0056(5) 0.0180(4) 0.0043(5)
N01 0.039(6) 0.035(5) 0.043(6) 0.003(4) 0.024(5) 0.001(4)
C02 0.055(8) 0.043(7) 0.059(9) -0.009(6) 0.028(7) -0.009(6)
C03 0.055(8) 0.044(7) 0.064(9) 0.006(6) 0.038(7) -0.012(6)
N04 0.035(6) 0.049(6) 0.025(5) -0.001(4) 0.002(5) -0.005(5)
C05 0.031(7) 0.038(7) 0.042(7) 0.001(5) 0.011(6) -0.005(5)
C06 0.034(7) 0.021(6) 0.044(7) -0.001(5) 0.014(6) 0.004(5)
C07 0.029(6) 0.034(6) 0.032(7) 0.009(5) 0.012(5) 0.009(5)
C08 0.040(7) 0.040(6) 0.055(7) -0.007(5) 0.017(6) -0.002(5)
N09 0.042(6) 0.042(5) 0.032(5) -0.001(4) 0.015(5) 0.000(4)
C10 0.027(6) 0.036(6) 0.032(6) 0.003(5) 0.017(5) -0.009(5)
C11 0.035(6) 0.031(6) 0.029(6) 0.009(5) 0.014(5) 0.001(5)
C12 0.021(6) 0.032(6) 0.036(7) -0.001(5) -0.005(5) -0.004(5)
C13 0.028(6) 0.049(7) 0.028(6) 0.003(5) 0.005(5) -0.003(5)
C14 0.042(7) 0.045(7) 0.043(7) 0.021(6) 0.012(6) -0.009(6)
C15 0.038(6) 0.032(6) 0.036(6) 0.010(5) 0.011(5) -0.002(5)
C16 0.051(8) 0.068(8) 0.028(7) 0.008(5) 0.009(6) -0.011(6)
C17 0.033(7) 0.028(6) 0.031(7) 0.002(5) 0.010(6) -0.003(5)
C18 0.050(8) 0.036(6) 0.031(7) -0.001(5) 0.015(6) -0.008(5)
C19 0.041(7) 0.027(6) 0.037(7) -0.008(5) 0.018(6) -0.004(5)
C20 0.022(6) 0.030(6) 0.029(7) 0.001(5) 0.010(6) 0.002(4)
C21 0.026(7) 0.041(6) 0.032(7) 0.004(5) 0.010(6) 0.002(5)
C22 0.057(8) 0.040(6) 0.014(6) -0.003(5) 0.010(6) -0.006(6)
N23 0.042(6) 0.028(5) 0.031(5) -0.003(3) 0.016(4) 0.005(4)
B10 0.051(11) 0.067(11) 0.076(13) -0.012(10) 0.033(10) 0.008(9)
F11 0.094(7) 0.080(6) 0.096(7) 0.012(5) 0.058(6) 0.004(5)
F12 0.092(7) 0.125(8) 0.069(6) 0.037(5) 0.038(5) -0.018(5)
F13 0.090(7) 0.064(6) 0.104(8) -0.011(5) -0.007(6) 0.009(5)
F14 0.109(8) 0.049(6) 0.084(7) -0.001(4) -0.045(5) 0.028(5)
O001 0.060(5) 0.084(6) 0.079(6) 0.021(5) 0.024(5) 0.005(5)
C003 0.060(11) 0.074(10) 0.172(17) 0.042(10) 0.002(10) 0.007(8)
C004 0.061(10) 0.085(11) 0.139(14) -0.020(10) 0.029(10) 0.005(8)

loop_
_atom_type_symbol
_atom_type_description
_atom_type_scat_dispersion_real
_atom_type_scat_dispersion_imag
_atom_type_scat_source
C C 0.0033 0.0016 'International Tables Vol C Tables 4.2.6.8 and 6.1.1.4'
H H 0.0000 0.0000 'International Tables Vol C Tables 4.2.6.8 and 6.1.1.4'
B B 0.0013 0.0007 'International Tables Vol C Tables 4.2.6.8 and 6.1.1.4'
N N 0.0061 0.0033 'International Tables Vol C Tables 4.2.6.8 and 6.1.1.4'
F F 0.0171 0.0103 'International Tables Vol C Tables 4.2.6.8 and 6.1.1.4'
Ag Ag -0.8971 1.1015 'International Tables Vol C Tables 4.2.6.8 and 6.1.1.4'
O O 0.0106 0.0060 'International Tables Vol C Tables 4.2.6.8 and 6.1.1.4'

loop_
_geom_angle_atom_site_label_1
_geom_angle_atom_site_label_2
_geom_angle_atom_site_label_3
_geom_angle
_geom_angle_site_symmetry_1
_geom_angle_site_symmetry_3
_geom_angle_publ_flag
N23 Ag1 N01 127.6(2) 3_655 4_565 ?
N23 Ag1 N09 123.0(3) 3_655 4_565 ?
N01 Ag1 N09 68.0(3) 4_565 4_565 ?
N23 Ag1 N04 100.8(3) 3_655 . ?
N01 Ag1 N04 131.6(3) 4_565 . ?
N09 Ag1 N04 86.6(2) 4_565 . ?
C02 N01 C06 117.9(8) . . ?
C02 N01 Ag1 123.2(7) . 4_566 ?
C06 N01 Ag1 118.9(6) . 4_566 ?
N01 C02 C03 121.1(9) . . ?
N04 C03 C02 121.6(9) . . ?
C03 N04 C05 116.7(8) . . ?
C03 N04 Ag1 119.2(7) . . ?
C05 N04 Ag1 121.2(7) . . ?
N04 C05 C06 123.6(9) . . ?
N01 C06 C05 119.2(8) . . ?
N01 C06 C07 117.0(9) . . ?
C05 C06 C07 123.8(9) . . ?
N09 C07 C06 117.2(9) . . ?
N09 C07 C08 125.8(8) . . ?
C06 C07 C08 117.0(8) . . ?
C07 N09 C10 123.3(8) . . ?
C07 N09 Ag1 118.1(6) . 4_566 ?
C10 N09 Ag1 117.4(6) . 4_566 ?
C15 C10 C11 118.8(8) . . ?
C15 C10 N09 124.5(8) . . ?
C11 C10 N09 116.1(8) . . ?
C12 C11 C10 119.2(8) . . ?
C11 C12 C13 122.7(9) . . ?
C14 C13 C12 116.7(8) . . ?
C14 C13 C16 120.1(9) . . ?
C12 C13 C16 123.0(9) . . ?
C13 C14 C15 122.0(9) . . ?
C14 C15 C10 120.5(9) . . ?
C13 C16 C17 117.6(8) . . ?
C18 C17 C22 117.0(9) . . ?
C18 C17 C16 124.9(9) . . ?
C22 C17 C16 118.0(9) . . ?
C17 C18 C19 121.2(9) . . ?
C18 C19 C20 121.7(9) . . ?
C21 C20 C19 116.5(9) . . ?
C21 C20 N23 120.6(8) . . ?
C19 C20 N23 122.8(9) . . ?
C22 C21 C20 122.0(9) . . ?
C21 C22 C17 121.5(9) . . ?
C20 N23 Ag1 112.6(5) . 3_655 ?
F11A B10 F12A 113.5(19) . . ?
F11A B10 F14A 110.1(18) . . ?
F12A B10 F14A 108.9(18) . . ?
F11A B10 F14 83(3) . . ?
F12A B10 F14 136(3) . . ?
F14A B10 F14 31(3) . . ?
F11A B10 F13A 110.0(18) . . ?
F12A B10 F13A 108.2(17) . . ?
F14A B10 F13A 105.7(18) . . ?
F14 B10 F13A 102(3) . . ?
F11A B10 F12 163(3) . . ?
F12A B10 F12 52(3) . . ?
F14A B10 F12 86(3) . . ?
F14 B10 F12 114.1(12) . . ?
F13A B10 F12 70(2) . . ?
F11A B10 F13 61(3) . . ?
F12A B10 F13 111(3) . . ?
F14A B10 F13 139(3) . . ?
F14 B10 F13 112.6(13) . . ?
F13A B10 F13 53(3) . . ?
F12 B10 F13 111.5(13) . . ?
F11A B10 F11 65(3) . . ?
F12A B10 F11 54(3) . . ?
F14A B10 F11 105(3) . . ?
F14 B10 F11 108.0(12) . . ?
F13A B10 F11 148(3) . . ?
F12 B10 F11 104.9(11) . . ?
F13 B10 F11 105.0(11) . . ?
C02B O001 C05B 109.4(18) . . ?
C02B O001 C05A 94.7(14) . . ?
C05B O001 C05A 38.7(14) . . ?
C02B O001 C02A 41.0(12) . . ?
C05B O001 C02A 99.4(18) . . ?
C05A O001 C02A 112.0(13) . . ?
O001 C02A C003 94.1(14) . . ?
O001 C02B C003 107.5(16) . . ?
C004 C003 C02B 104.5(14) . . ?
C004 C003 C02A 104.8(12) . . ?
C02B C003 C02A 38.2(12) . . ?
C003 C004 C05B 104.2(16) . . ?
C003 C004 C05A 97.1(12) . . ?
C05B C004 C05A 36.9(14) . . ?
O001 C05A C004 104.6(13) . . ?
O001 C05B C004 108(2) . . ?

loop_
_geom_bond_atom_site_label_1
_geom_bond_atom_site_label_2
_geom_bond_distance
_geom_bond_site_symmetry_2
_geom_bond_publ_flag
Ag1 N23 2.306(6) 3_655 ?
Ag1 N01 2.368(7) 4_565 ?
Ag1 N09 2.449(7) 4_565 ?
Ag1 N04 2.477(7) . ?
N01 C02 1.332(10) . ?
N01 C06 1.349(10) . ?
N01 Ag1 2.368(7) 4_566 ?
C02 C03 1.401(12) . ?
C03 N04 1.304(11) . ?
N04 C05 1.343(10) . ?
C05 C06 1.368(11) . ?
C06 C07 1.493(11) . ?
C07 N09 1.283(10) . ?
C07 C08 1.499(11) . ?
N09 C10 1.400(10) . ?
N09 Ag1 2.449(7) 4_566 ?
C10 C15 1.386(11) . ?
C10 C11 1.400(11) . ?
C11 C12 1.380(10) . ?
C12 C13 1.394(11) . ?
C13 C14 1.381(12) . ?
C13 C16 1.507(11) . ?
C14 C15 1.382(11) . ?
C16 C17 1.522(12) . ?
C17 C18 1.383(12) . ?
C17 C22 1.392(10) . ?
C18 C19 1.385(12) . ?
C19 C20 1.392(10) . ?
C20 C21 1.385(11) . ?
C20 N23 1.412(10) . ?
C21 C22 1.372(11) . ?
N23 Ag1 2.306(6) 3_655 ?
B10 F11A 1.28(4) . ?
B10 F12A 1.30(4) . ?
B10 F14A 1.33(5) . ?
B10 F14 1.339(16) . ?
B10 F13A 1.35(4) . ?
B10 F12 1.354(15) . ?
B10 F13 1.387(15) . ?
B10 F11 1.426(13) . ?
O001 C02B 1.35(2) . ?
O001 C05B 1.42(3) . ?
O001 C05A 1.425(18) . ?
O001 C02A 1.53(3) . ?
C02A C003 1.61(2) . ?
C02B C003 1.51(3) . ?
C003 C004 1.447(14) . ?
C004 C05B 1.45(3) . ?
C004 C05A 1.52(2) . ?

loop_
_geom_hbond_atom_site_label_D
_geom_hbond_atom_site_label_H
_geom_hbond_atom_site_label_A
_geom_hbond_distance_DH
_geom_hbond_distance_HA
_geom_hbond_distance_DA
_geom_hbond_angle_DHA
_geom_hbond_site_symmetry_A
N23 H23A F12 0.92 2.08 2.979(10) 164.4 .
N23 H23A F12A 0.92 2.37 3.21(6) 152.6 .
N23 H23A F13A 0.92 2.40 3.24(5) 151.6 .
C03 H03A O001 0.95 2.81 3.344(12) 116.4 .
N23 H23B F11 0.92 2.14 3.024(10) 160.4 4_566
N23 H23B F11A 0.92 2.07 2.75(6) 129.7 4_566
N23 H23B F14A 0.92 3.12 3.93(8) 146.8 4_566
C02A H02D F14A 0.99 2.18 3.06(7) 148.4 1_655
C05 H05A F12A 0.95 2.61 2.99(5) 104.5 3_655
C02 H02A F13 0.95 2.91 3.154(12) 96.1 3_665
C02 H02A F14 0.95 2.48 3.271(14) 141.0 3_665
C02B H02E F14 0.99 2.92 3.69(3) 136.0 2_644
C02B H02E F14A 0.99 3.20 4.05(8) 144.9 2_644
C05A H05C F12 0.99 2.77 3.55(2) 135.6 4_665
C05A H05C F13A 0.99 2.49 2.90(6) 104.5 4_665
